data_2013923
loop_
_publ_author_name
'Iida, Akifumi'
'Ozeki, Tomoji'

_publ_section_title
;
 Mg~2~Na~2~V~10~O~28~&#x00B7;20H~2~O and Mg~3~V~10~O~28~&#x00B7;28H~2~O
;
_journal_issue 4
_journal_name_full 'Acta Crystallographica Section C'
_journal_page_first i43
_journal_page_last i46
_journal_paper_doi 10.1107/S0108270104004676
_journal_volume 60
_journal_year 2004
_chemical_formula_iupac 'Mg2 Na2 V10 O28, 20H2 O'
_chemical_formula_moiety '(Mg 2+)2, (Na +)2, (V10 O28 6-), 20(H2 O)'
_chemical_formula_sum 'H40 Mg2 Na2 O48 V10'
_chemical_formula_weight 1412.32
_chemical_name_common 'sodium magnesium decavanadate hydrate'
_chemical_name_systematic
;
dimagnesium disodium decavanadate icosahydrate
;
_space_group_IT_number 15
_symmetry_cell_setting monoclinic
_symmetry_space_group_name_Hall '-C 2yc'
_symmetry_space_group_name_H-M 'C 1 2/c 1'
_atom_sites_solution_hydrogens difmap
_atom_sites_solution_primary direct
_atom_sites_solution_secondary difmap
_audit_creation_method SHELXL-97
_cell_angle_alpha 90.00
_cell_angle_beta 118.0050(10)
_cell_angle_gamma 90.00
_cell_formula_units_Z 4
_cell_length_a 23.8384(6)
_cell_length_b 11.0248(2)
_cell_length_c 16.9332(4)
_cell_measurement_reflns_used 8192
_cell_measurement_temperature 93(2)
_cell_measurement_theta_max 30.03
_cell_measurement_theta_min 1.94
_cell_volume 3929.18(16)
_computing_cell_refinement 'SAINT (Bruker, 1998)'
_computing_data_collection 'SMART (Bruker, 1998)'
_computing_data_reduction SAINT
_computing_molecular_graphics 'ATOMS (Dowty, 1999) and ORTEPIII (Burnett & Johnson, 1996)'
_computing_structure_refinement 'SHELXL97 (Sheldrick, 1997)'
_computing_structure_solution 'SHELXS97 (Sheldrick, 1997)'
_diffrn_ambient_temperature 93(2)
_diffrn_detector_area_resol_mean 10
_diffrn_measured_fraction_theta_full 0.998
_diffrn_measured_fraction_theta_max 0.998
_diffrn_measurement_device_type 'Bruker SMART CCD area-detector system'
_diffrn_measurement_method '\w scans'
_diffrn_radiation_monochromator graphite
_diffrn_radiation_source 'Rigaku UltraX-18 rotating anode'
_diffrn_radiation_type MoK\a
_diffrn_radiation_wavelength 0.71073
_diffrn_reflns_av_R_equivalents 0.0338
_diffrn_reflns_av_sigmaI/netI 0.0347
_diffrn_reflns_limit_h_max 33
_diffrn_reflns_limit_h_min -32
_diffrn_reflns_limit_k_max 15
_diffrn_reflns_limit_k_min -15
_diffrn_reflns_limit_l_max 18
_diffrn_reflns_limit_l_min -23
_diffrn_reflns_number 18758
_diffrn_reflns_theta_full 30.03
_diffrn_reflns_theta_max 30.03
_diffrn_reflns_theta_min 1.94
_diffrn_standards_number 0
_exptl_absorpt_coefficient_mu 2.458
_exptl_absorpt_correction_T_max 0.821
_exptl_absorpt_correction_T_min 0.640
_exptl_absorpt_correction_type multi-scan
_exptl_absorpt_process_details '(SADABS; Sheldrick, 1996)'
_exptl_crystal_colour yellow-orange
_exptl_crystal_density_diffrn 2.387
_exptl_crystal_density_method 'not measured'
_exptl_crystal_description plate
_exptl_crystal_F_000 2800
_exptl_crystal_size_max 0.20
_exptl_crystal_size_mid 0.18
_exptl_crystal_size_min 0.08
_refine_diff_density_max 0.719
_refine_diff_density_min -1.244
_refine_ls_extinction_method none
_refine_ls_goodness_of_fit_ref 1.009
_refine_ls_hydrogen_treatment refall
_refine_ls_matrix_type full
_refine_ls_number_parameters 360
_refine_ls_number_reflns 5746
_refine_ls_number_restraints 0
_refine_ls_restrained_S_all 1.009
_refine_ls_R_factor_all 0.0397
_refine_ls_R_factor_gt 0.0294
_refine_ls_shift/su_max 0.001
_refine_ls_shift/su_mean 0.000
_refine_ls_structure_factor_coef Fsqd
_refine_ls_weighting_details 'calc w=1/[\s^2^(Fo^2^)+(0.0404P)^2^] where P=(Fo^2^+2Fc^2^)/3'
_refine_ls_weighting_scheme calc
_refine_ls_wR_factor_gt 0.0721
_refine_ls_wR_factor_ref 0.0749
_reflns_number_gt 4522
_reflns_number_total 5746
_reflns_threshold_expression I>2\s(I)
_cod_data_source_file bc1038.cif
_cod_data_source_block I
_cod_original_cell_volume 3929.18(15)
_cod_original_sg_symbol_H-M 'C 2/c'
_cod_database_code 2013923
_cod_database_fobs_code 2013923

loop_
_symmetry_equiv_pos_as_xyz
'x, y, z'
'-x, y, -z+1/2'
'x+1/2, y+1/2, z'
'-x+1/2, y+1/2, -z+1/2'
'-x, -y, -z'
'x, -y, z-1/2'
'-x+1/2, -y+1/2, -z'
'x+1/2, -y+1/2, z-1/2'

loop_
_atom_site_label
_atom_site_fract_x
_atom_site_fract_y
_atom_site_fract_z
_atom_site_U_iso_or_equiv
_atom_site_adp_type
_atom_site_calc_flag
_atom_site_refinement_flags
_atom_site_occupancy
_atom_site_disorder_assembly
_atom_site_disorder_group
_atom_site_type_symbol
V1 0.071893(13) 0.21033(3) 0.283133(19) 0.00579(7) Uani d . 1 . . V
V2 0.073321(13) 0.61761(3) 0.286072(19) 0.00558(7) Uani d . 1 . . V
V3 0.133464(14) 0.41597(3) 0.218853(19) 0.00599(7) Uani d . 1 . . V
V4 0.155828(14) 0.41074(3) 0.412962(19) 0.00636(7) Uani d . 1 . . V
V5 0.011514(13) 0.41638(3) 0.352932(19) 0.00489(7) Uani d . 1 . . V
O1 0.07166(6) 0.06513(12) 0.28211(9) 0.0104(3) Uani d . 1 . . O
O2 0.07392(6) 0.76400(12) 0.28697(8) 0.0094(3) Uani d . 1 . . O
O3 0.17340(6) 0.41393(12) 0.16419(9) 0.0097(2) Uani d . 1 . . O
O4 0.21439(6) 0.41404(12) 0.51254(9) 0.0111(3) Uani d . 1 . . O
O5 0.04407(6) 0.41401(11) 0.11155(8) 0.0074(2) Uani d . 1 . . O
O6 0.08335(6) 0.41632(11) 0.44589(8) 0.0070(2) Uani d . 1 . . O
O7 0.19249(6) 0.41349(11) 0.33890(8) 0.0076(2) Uani d . 1 . . O
O8 0.11699(6) 0.24886(12) 0.22362(8) 0.0074(2) Uani d . 1 . . O
O9 0.13695(6) 0.24692(12) 0.39493(8) 0.0075(2) Uani d . 1 . . O
O10 0.11717(6) 0.57965(11) 0.22367(8) 0.0075(2) Uani d . 1 . . O
O11 0.13780(6) 0.58033(11) 0.39391(8) 0.0076(2) Uani d . 1 . . O
O12 0.00939(6) 0.24470(11) 0.32797(8) 0.0065(2) Uani d . 1 . . O
O13 0.00925(6) 0.58639(11) 0.32791(8) 0.0061(2) Uani d . 1 . . O
O14 0.06284(6) 0.41564(11) 0.27887(8) 0.0060(2) Uani d . 1 . . O
Mg 0.11263(3) 0.09300(6) 0.59027(4) 0.00735(12) Uani d . 1 . . Mg
O15 0.11310(7) -0.09275(13) 0.59606(10) 0.0111(3) Uani d . 1 . . O
H15A 0.1137(12) -0.127(3) 0.6325(19) 0.021(7) Uiso d . 1 . . H
H15B 0.0996(12) -0.132(2) 0.5571(19) 0.019(7) Uiso d . 1 . . H
O16 0.04096(7) 0.09098(14) 0.46271(9) 0.0112(3) Uani d . 1 . . O
H16A 0.0321(15) 0.132(3) 0.430(2) 0.036(10) Uiso d . 1 . . H
H16B 0.0197(13) 0.038(3) 0.4394(18) 0.023(7) Uiso d . 1 . . H
O17 0.17754(7) 0.08550(13) 0.53848(10) 0.0094(3) Uani d . 1 . . O
H17A 0.1732(11) 0.128(2) 0.5001(16) 0.009(6) Uiso d . 1 . . H
H17B 0.2098(15) 0.087(3) 0.572(2) 0.032(9) Uiso d . 1 . . H
O18 0.17799(7) 0.08937(15) 0.72108(10) 0.0130(3) Uani d . 1 . . O
H18A 0.1941(13) 0.031(3) 0.7421(18) 0.021(7) Uiso d . 1 . . H
H18B 0.1913(13) 0.140(3) 0.7475(19) 0.024(8) Uiso d . 1 . . H
O19 0.03705(7) 0.10426(13) 0.62451(10) 0.0105(3) Uani d . 1 . . O
H19A 0.0447(13) 0.106(2) 0.6715(19) 0.020(7) Uiso d . 1 . . H
H19B 0.0158(13) 0.154(3) 0.6036(18) 0.021(7) Uiso d . 1 . . H
O20 0.11855(7) 0.27880(13) 0.59552(11) 0.0127(3) Uani d . 1 . . O
H20A 0.1091(12) 0.315(2) 0.5590(19) 0.016(7) Uiso d . 1 . . H
H20B 0.1190(14) 0.311(3) 0.633(2) 0.032(9) Uiso d . 1 . . H
Na 0.19887(4) 0.67605(8) 0.53862(5) 0.01792(18) Uani d . 1 . . Na
O21 0.19082(8) 0.85630(15) 0.45240(11) 0.0181(3) Uani d . 1 . . O
H21A 0.1870(17) 0.913(3) 0.471(2) 0.048(11) Uiso d . 1 . . H
H21B 0.1597(15) 0.861(3) 0.405(2) 0.036(9) Uiso d . 1 . . H
O22 0.26327(7) 0.78830(14) 0.66768(10) 0.0148(3) Uani d . 1 . . O
H22A 0.2529(15) 0.810(3) 0.697(2) 0.036(10) Uiso d . 1 . . H
H22B 0.2906(14) 0.830(3) 0.6721(18) 0.025(7) Uiso d . 1 . . H
O23 0.23146(7) 0.12755(14) 0.29653(10) 0.0134(3) Uani d . 1 . . O
H23A 0.2055(13) 0.160(3) 0.2934(18) 0.020(7) Uiso d . 1 . . H
H23B 0.2555(15) 0.141(3) 0.349(2) 0.038(9) Uiso d . 1 . . H
O24 0.05511(8) 0.72088(14) 0.47750(11) 0.0186(3) Uani d . 1 . . O
H24A 0.0444(15) 0.687(3) 0.435(2) 0.042(10) Uiso d . 1 . . H
H24B 0.0472(12) 0.692(2) 0.5060(18) 0.015(7) Uiso d . 1 . . H

loop_
_atom_site_aniso_label
_atom_site_aniso_U_11
_atom_site_aniso_U_22
_atom_site_aniso_U_33
_atom_site_aniso_U_12
_atom_site_aniso_U_13
_atom_site_aniso_U_23
V1 0.00634(14) 0.00436(14) 0.00689(14) 0.00063(10) 0.00328(11) 0.00035(10)
V2 0.00648(14) 0.00398(14) 0.00618(13) -0.00068(10) 0.00290(11) -0.00018(10)
V3 0.00583(13) 0.00621(14) 0.00645(13) -0.00001(10) 0.00330(11) 0.00013(10)
V4 0.00517(13) 0.00764(14) 0.00530(13) -0.00022(10) 0.00166(10) 0.00039(11)
V5 0.00573(13) 0.00466(14) 0.00435(13) -0.00004(10) 0.00243(11) 0.00021(10)
O1 0.0114(6) 0.0068(6) 0.0135(6) 0.0014(5) 0.0061(5) 0.0010(5)
O2 0.0116(6) 0.0066(6) 0.0107(6) -0.0012(5) 0.0057(5) 0.0002(5)
O3 0.0089(6) 0.0115(6) 0.0105(6) -0.0001(5) 0.0061(5) 0.0004(5)
O4 0.0084(6) 0.0151(7) 0.0077(6) -0.0008(5) 0.0021(5) 0.0008(5)
O5 0.0078(6) 0.0077(6) 0.0071(6) -0.0001(5) 0.0038(5) -0.0002(5)
O6 0.0071(6) 0.0081(6) 0.0050(5) 0.0006(5) 0.0022(4) 0.0008(4)
O7 0.0072(6) 0.0083(6) 0.0070(6) 0.0005(5) 0.0030(5) 0.0012(5)
O8 0.0086(6) 0.0059(6) 0.0084(5) 0.0005(5) 0.0045(5) 0.0003(5)
O9 0.0073(6) 0.0067(6) 0.0076(5) 0.0011(5) 0.0028(4) 0.0013(5)
O10 0.0086(6) 0.0066(6) 0.0082(6) -0.0010(5) 0.0048(5) -0.0002(5)
O11 0.0072(6) 0.0073(6) 0.0071(5) -0.0008(5) 0.0024(5) -0.0002(5)
O12 0.0074(6) 0.0055(6) 0.0064(5) -0.0003(4) 0.0031(4) 0.0004(5)
O13 0.0072(6) 0.0053(6) 0.0055(5) 0.0004(4) 0.0027(4) 0.0004(4)
O14 0.0072(5) 0.0050(6) 0.0057(5) 0.0002(4) 0.0028(4) 0.0005(4)
Mg 0.0082(3) 0.0069(3) 0.0064(3) -0.0005(2) 0.0030(2) 0.0003(2)
O15 0.0170(7) 0.0077(6) 0.0078(6) -0.0031(5) 0.0053(5) 0.0002(6)
O16 0.0117(6) 0.0100(7) 0.0076(6) -0.0028(5) 0.0010(5) 0.0030(6)
O17 0.0071(6) 0.0119(6) 0.0089(6) -0.0006(5) 0.0036(5) 0.0025(5)
O18 0.0152(7) 0.0082(7) 0.0085(6) -0.0005(6) -0.0002(5) -0.0003(6)
O19 0.0115(7) 0.0127(7) 0.0069(6) -0.0001(5) 0.0040(5) -0.0002(5)
O20 0.0246(8) 0.0074(7) 0.0077(6) 0.0019(5) 0.0089(6) 0.0008(6)
Na 0.0257(4) 0.0151(4) 0.0096(4) -0.0090(3) 0.0056(3) -0.0037(3)
O21 0.0197(8) 0.0139(8) 0.0156(7) 0.0000(6) 0.0041(6) -0.0049(6)
O22 0.0126(7) 0.0136(7) 0.0186(7) -0.0033(6) 0.0076(6) -0.0018(6)
O23 0.0115(7) 0.0127(7) 0.0111(7) 0.0046(5) 0.0012(6) -0.0006(5)
O24 0.0381(10) 0.0113(7) 0.0108(7) -0.0090(6) 0.0152(7) -0.0042(6)

loop_
_atom_type_symbol
_atom_type_description
_atom_type_scat_dispersion_real
_atom_type_scat_dispersion_imag
_atom_type_scat_source
O O 0.0106 0.0060 'International Tables Vol C Tables 4.2.6.8 and 6.1.1.4'
Na Na 0.0362 0.0249 'International Tables Vol C Tables 4.2.6.8 and 6.1.1.4'
Mg Mg 0.0486 0.0363 'International Tables Vol C Tables 4.2.6.8 and 6.1.1.4'
V V 0.3005 0.5294 'International Tables Vol C Tables 4.2.6.8 and 6.1.1.4'
H H 0.0000 0.0000 'International Tables Vol C Tables 4.2.6.8 and 6.1.1.4'

loop_
_geom_angle_atom_site_label_1
_geom_angle_atom_site_label_2
_geom_angle_atom_site_label_3
_geom_angle_site_symmetry_1
_geom_angle_site_symmetry_3
_geom_angle
O1 V1 O8 . . 103.03(6)
O1 V1 O9 . . 103.12(6)
O8 V1 O9 . . 94.93(6)
O1 V1 O12 . . 101.19(6)
O8 V1 O12 . . 153.78(6)
O9 V1 O12 . . 89.21(5)
O1 V1 O12 . 2 100.49(6)
O8 V1 O12 . 2 89.90(5)
O9 V1 O12 . 2 154.13(6)
O12 V1 O12 . 2 75.89(6)
O1 V1 O14 . . 175.01(6)
O8 V1 O14 . . 79.82(5)
O9 V1 O14 . . 80.56(5)
O12 V1 O14 . . 75.33(5)
O12 V1 O14 2 . 75.30(5)
O1 V1 V1 . 2 89.91(5)
O8 V1 V1 . 2 129.91(4)
O9 V1 V1 . 2 129.29(4)
O12 V1 V1 . 2 40.08(3)
O12 V1 V1 2 2 40.01(4)
O14 V1 V1 . 2 85.14(3)
O1 V1 V4 . . 135.97(5)
O8 V1 V4 . . 82.81(4)
O9 V1 V4 . . 33.14(4)
O12 V1 V4 . . 86.76(4)
O12 V1 V4 2 . 123.32(4)
O14 V1 V4 . . 48.06(3)
V1 V1 V4 2 . 119.911(11)
O2 V2 O11 . . 102.68(6)
O2 V2 O10 . . 103.11(6)
O11 V2 O10 . . 94.91(6)
O2 V2 O13 . . 100.03(6)
O11 V2 O13 . . 91.82(6)
O10 V2 O13 . . 153.80(6)
O2 V2 O13 . 2 100.27(6)
O11 V2 O13 . 2 155.35(6)
O10 V2 O13 . 2 88.53(5)
O13 V2 O13 . 2 75.33(6)
O2 V2 O14 . . 174.79(6)
O11 V2 O14 . . 81.26(5)
O10 V2 O14 . . 79.76(5)
O13 V2 O14 . . 76.28(5)
O13 V2 O14 2 . 75.33(5)
O2 V2 V2 . 2 90.40(4)
O11 V2 V2 . 2 131.71(4)
O10 V2 V2 . 2 127.38(4)
O13 V2 V2 . 2 39.91(4)
O13 V2 V2 2 2 38.85(4)
O14 V2 V2 . 2 84.41(3)
O2 V2 V4 . . 136.48(5)
O11 V2 V4 . . 33.96(4)
O10 V2 V4 . . 83.41(4)
O13 V2 V4 . . 88.25(4)
O13 V2 V4 2 . 123.07(4)
O14 V2 V4 . . 47.75(3)
V2 V2 V4 2 . 119.934(10)
O3 V3 O7 . . 106.34(6)
O3 V3 O10 . . 103.38(6)
O7 V3 O10 . . 91.89(6)
O3 V3 O8 . . 101.62(6)
O7 V3 O8 . . 90.27(5)
O10 V3 O8 . . 153.19(6)
O3 V3 O5 . . 98.01(6)
O7 V3 O5 . . 155.57(6)
O10 V3 O5 . . 84.11(5)
O8 V3 O5 . . 82.97(5)
O3 V3 O14 . . 171.99(6)
O7 V3 O14 . . 81.60(5)
O10 V3 O14 . . 76.95(5)
O8 V3 O14 . . 76.94(5)
O5 V3 O14 . . 74.01(5)
O3 V3 V4 . . 139.67(5)
O7 V3 V4 . . 33.35(4)
O10 V3 V4 . . 84.61(4)
O8 V3 V4 . . 82.61(4)
O5 V3 V4 . . 122.25(4)
O14 V3 V4 . . 48.26(3)
O3 V3 V5 . 2 129.08(5)
O7 V3 V5 . 2 124.55(4)
O10 V3 V5 . 2 78.26(4)
O8 V3 V5 . 2 78.55(4)
O5 V3 V5 . 2 31.07(4)
O14 V3 V5 . 2 42.96(3)
V4 V3 V5 . 2 91.210(11)
O4 V4 O7 . . 105.00(6)
O4 V4 O9 . . 102.66(6)
O7 V4 O9 . . 93.46(6)
O4 V4 O11 . . 99.82(6)
O7 V4 O11 . . 90.57(6)
O9 V4 O11 . . 155.26(6)
O4 V4 O6 . . 98.15(6)
O7 V4 O6 . . 156.63(5)
O9 V4 O6 . . 84.47(5)
O11 V4 O6 . . 82.25(5)
O4 V4 O14 . . 171.81(6)
O7 V4 O14 . . 82.71(5)
O9 V4 O14 . . 79.29(5)
O11 V4 O14 . . 77.03(5)
O6 V4 O14 . . 74.02(5)
O4 V4 V3 . . 138.65(5)
O7 V4 V3 . . 33.68(4)
O9 V4 V3 . . 86.29(4)
O11 V4 V3 . . 83.62(4)
O6 V4 V3 . . 123.03(4)
O14 V4 V3 . . 49.03(3)
O4 V4 V1 . . 135.60(5)
O7 V4 V1 . . 83.28(4)
O9 V4 V1 . . 32.96(4)
O11 V4 V1 . . 123.98(4)
O6 V4 V1 . . 82.44(4)
O14 V4 V1 . . 46.96(3)
V3 V4 V1 . . 61.595(9)
O4 V4 V5 . . 128.89(5)
O7 V4 V5 . . 125.99(4)
O9 V4 V5 . . 79.57(4)
O11 V4 V5 . . 78.33(4)
O6 V4 V5 . . 30.75(3)
O14 V4 V5 . . 43.29(3)
V3 V4 V5 . . 92.319(11)
V1 V4 V5 . . 62.181(10)
O4 V4 V2 . . 131.50(5)
O7 V4 V2 . . 82.28(4)
O9 V4 V2 . . 125.04(4)
O11 V4 V2 . . 31.68(4)
O6 V4 V2 . . 79.98(4)
O14 V4 V2 . . 45.76(3)
V3 V4 V2 . . 60.834(9)
V1 V4 V2 . . 92.548(11)
V5 V4 V2 . . 60.980(9)
O4 V4 Na . . 58.49(5)
O7 V4 Na . . 107.82(4)
O9 V4 Na . . 154.24(4)
O11 V4 Na . . 42.16(4)
O6 V4 Na . . 81.52(4)
O14 V4 Na . . 116.92(4)
V3 V4 Na . . 119.467(17)
V1 V4 Na . . 160.316(19)
V5 V4 Na . . 98.462(18)
V2 V4 Na . . 73.482(17)
O5 V5 O6 2 . 106.72(6)
O5 V5 O13 2 . 98.52(6)
O6 V5 O13 . . 96.71(6)
O5 V5 O12 2 . 96.77(6)
O6 V5 O12 . . 96.53(6)
O13 V5 O12 . . 155.94(6)
O5 V5 O14 2 2 88.09(5)
O6 V5 O14 . 2 165.19(6)
O13 V5 O14 . 2 81.19(5)
O12 V5 O14 . 2 80.88(5)
O5 V5 O14 2 . 166.81(6)
O6 V5 O14 . . 86.42(5)
O13 V5 O14 . . 80.65(5)
O12 V5 O14 . . 80.24(5)
O14 V5 O14 2 . 78.77(5)
O5 V5 V3 2 2 38.69(4)
O6 V5 V3 . 2 145.41(4)
O13 V5 V3 . 2 90.25(4)
O12 V5 V3 . 2 90.17(4)
O14 V5 V3 2 2 49.41(3)
O14 V5 V3 . 2 128.18(3)
O5 V5 V4 2 . 144.81(4)
O6 V5 V4 . . 38.16(4)
O13 V5 V4 . . 90.22(4)
O12 V5 V4 . . 87.88(4)
O14 V5 V4 2 . 127.03(3)
O14 V5 V4 . . 48.28(3)
V3 V5 V4 2 . 176.241(13)
V3 O3 Na . 6_565 151.99(8)
V4 O4 Na . . 94.05(6)
V5 O5 V3 2 . 110.24(6)
V5 O6 V4 . . 111.10(6)
V4 O7 V3 . . 112.97(7)
V1 O8 V3 . . 115.80(7)
V1 O9 V4 . . 113.90(7)
V2 O10 V3 . . 115.55(7)
V2 O11 V4 . . 114.35(7)
V2 O11 Na . . 138.42(7)
V4 O11 Na . . 105.91(6)
V5 O12 V1 . . 108.69(6)
V5 O12 V1 . 2 107.74(6)
V1 O12 V1 . 2 99.91(5)
V5 O13 V2 . . 107.51(6)
V5 O13 V2 . 2 106.80(6)
V2 O13 V2 . 2 101.24(6)
V5 O14 V5 2 . 101.23(5)
V5 O14 V2 2 . 94.07(5)
V5 O14 V2 . . 92.55(5)
V5 O14 V1 2 . 93.31(5)
V5 O14 V1 . . 93.30(5)
V2 O14 V1 . . 169.52(6)
V5 O14 V4 2 . 170.28(6)
V5 O14 V4 . . 88.44(4)
V2 O14 V4 . . 86.49(4)
V1 O14 V4 . . 84.98(4)
V5 O14 V3 2 . 87.64(4)
V5 O14 V3 . . 171.13(6)
V2 O14 V3 . . 86.41(4)
V1 O14 V3 . . 86.47(4)
V4 O14 V3 . . 82.71(4)
O18 Mg O16 . . 174.54(7)
O18 Mg O15 . . 86.78(7)
O16 Mg O15 . . 91.31(7)
O18 Mg O20 . . 88.30(7)
O16 Mg O20 . . 93.64(7)
O15 Mg O20 . . 175.05(7)
O18 Mg O17 . . 96.68(6)
O16 Mg O17 . . 88.42(6)
O15 Mg O17 . . 89.55(6)
O20 Mg O17 . . 90.47(6)
O18 Mg O19 . . 91.04(6)
O16 Mg O19 . . 83.90(6)
O15 Mg O19 . . 91.80(6)
O20 Mg O19 . . 88.84(6)
O17 Mg O19 . . 172.23(6)
Mg O15 H15A . . 124(2)
Mg O15 H15B . . 124(2)
H15A O15 H15B . . 107(3)
Mg O16 H16A . . 131(3)
Mg O16 H16B . . 126(2)
H16A O16 H16B . . 103(3)
Mg O17 H17A . . 119.6(17)
Mg O17 H17B . . 114(2)
H17A O17 H17B . . 109(3)
Mg O18 H18A . . 120(2)
Mg O18 H18B . . 125(2)
H18A O18 H18B . . 114(3)
Mg O19 H19A . . 119(2)
Mg O19 H19B . . 114(2)
H19A O19 H19B . . 106(3)
Mg O20 H20A . . 124(2)
Mg O20 H20B . . 120(2)
H20A O20 H20B . . 112(3)
O22 Na O21 . . 87.75(6)
O22 Na O11 . . 171.56(6)
O21 Na O11 . . 84.71(6)
O22 Na O21 . 7_566 79.37(6)
O21 Na O21 . 7_566 86.51(6)
O11 Na O21 . 7_566 96.36(6)
O22 Na O3 . 6_566 75.39(5)
O21 Na O3 . 6_566 143.59(6)
O11 Na O3 . 6_566 113.00(5)
O21 Na O3 7_566 6_566 120.57(6)
O22 Na O4 . . 125.32(6)
O21 Na O4 . . 133.54(6)
O11 Na O4 . . 58.98(4)
O21 Na O4 7_566 . 71.38(5)
O3 Na O4 6_566 . 81.23(4)
O22 Na V4 . . 152.77(5)
O21 Na V4 . . 113.87(5)
O11 Na V4 . . 31.93(3)
O21 Na V4 7_566 . 85.40(4)
O3 Na V4 6_566 . 93.61(4)
O4 Na V4 . . 27.46(3)
O22 Na Na . 7_566 80.98(5)
O21 Na Na . 7_566 45.05(4)
O11 Na Na . 7_566 91.00(4)
O21 Na Na 7_566 7_566 41.46(4)
O3 Na Na 6_566 7_566 153.44(5)
O4 Na Na . 7_566 103.33(4)
V4 Na Na . 7_566 102.21(3)
Na O21 Na . 7_566 93.49(6)
Na O21 H21A . . 116(3)
Na O21 H21A 7_566 . 115(3)
Na O21 H21B . . 115(2)
Na O21 H21B 7_566 . 121(2)
H21A O21 H21B . . 98(3)
Na O22 H22A . . 124(3)
Na O22 H22B . . 124(2)
H22A O22 H22B . . 107(3)
H23A O23 H23B . . 98(3)
H24A O24 H24B . . 112(3)

loop_
_geom_bond_atom_site_label_1
_geom_bond_atom_site_label_2
_geom_bond_site_symmetry_2
_geom_bond_distance
_geom_bond_publ_flag
V1 O1 . 1.6008(13) y
V1 O8 . 1.8356(12) y
V1 O9 . 1.8425(12) y
V1 O12 . 2.0005(12) y
V1 O12 2 2.0036(12) y
V1 O14 . 2.2717(13) y
V1 V1 2 3.0652(6) ?
V1 V4 . 3.0964(4) ?
V2 O2 . 1.6140(14) y
V2 O11 . 1.7973(13) y
V2 O10 . 1.8496(13) y
V2 O13 . 1.9923(13) y
V2 O13 2 2.0373(12) y
V2 O14 . 2.2376(13) y
V2 V2 2 3.1148(6) ?
V2 V4 . 3.1174(4) ?
V3 O3 . 1.6097(13) y
V3 O7 . 1.8512(13) y
V3 O10 . 1.8557(13) y
V3 O8 . 1.8933(13) y
V3 O5 . 2.0510(13) y
V3 O14 . 2.3396(12) y
V3 V4 . 3.0734(4) ?
V3 V5 2 3.0784(4) ?
V4 O4 . 1.6071(13) y
V4 O7 . 1.8349(13) y
V4 O9 . 1.8516(13) y
V4 O11 . 1.9117(13) y
V4 O6 . 2.0506(13) y
V4 O14 . 2.3120(12) y
V4 V5 . 3.0965(4) ?
V4 Na . 3.4764(9) ?
V5 O5 2 1.6932(13) y
V5 O6 . 1.6967(13) y
V5 O13 . 1.9168(13) y
V5 O12 . 1.9349(13) y
V5 O14 2 2.0995(12) y
V5 O14 . 2.1239(12) y
V5 V3 2 3.0784(4) ?
O5 V5 2 1.6931(13) ?
O12 V1 2 2.0036(12) ?
O13 V2 2 2.0373(12) ?
O14 V5 2 2.0995(12) ?
Mg O18 . 2.0234(15) y
Mg O16 . 2.0298(15) y
Mg O15 . 2.0500(16) y
Mg O20 . 2.0523(16) y
Mg O17 . 2.1082(15) y
Mg O19 . 2.1398(15) y
O15 H15A . 0.72(3) ?
O15 H15B . 0.72(3) ?
O16 H16A . 0.67(3) ?
O16 H16B . 0.75(3) ?
O17 H17A . 0.77(3) ?
O17 H17B . 0.71(3) ?
O18 H18A . 0.74(3) ?
O18 H18B . 0.69(3) ?
O19 H19A . 0.73(3) ?
O19 H19B . 0.72(3) ?
O20 H20A . 0.68(3) ?
O20 H20B . 0.72(3) ?
Na O22 . 2.3481(17) y
Na O21 . 2.4195(19) y
Na O11 . 2.4264(15) y
Na O21 7_566 2.5864(19) y
Na O3 6_566 2.6620(15) y
Na O4 . 2.9714(16) y
Na Na 7_566 3.6476(17) ?
O21 Na 7_566 2.5863(19) ?
O21 H21A . 0.72(3) ?
O21 H21B . 0.80(3) ?
O22 H22A . 0.69(3) ?
O22 H22B . 0.77(3) ?
O23 H23A . 0.69(3) ?
O23 H23B . 0.82(3) ?
O24 H24A . 0.74(3) ?
O24 H24B . 0.67(3) ?

loop_
_geom_hbond_atom_site_label_D
_geom_hbond_atom_site_label_H
_geom_hbond_atom_site_label_A
_geom_hbond_site_symmetry_A
_geom_hbond_distance_DH
_geom_hbond_distance_HA
_geom_hbond_distance_DA
_geom_hbond_angle_DHA
_geom_hbond_publ_flag
O15 H15A O8 6_556 0.72(3) 2.02(3) 2.7291(19) 169(3) y
O15 H15B O24 1_545 0.72(3) 2.06(3) 2.749(2) 160(3) y
O16 H16A O12 . 0.67(3) 1.98(3) 2.6517(19) 175(4) y
O16 H16B O19 5_556 0.75(3) 2.02(3) 2.774(2) 179(3) y
O17 H17A O9 . 0.77(3) 2.05(3) 2.7933(19) 164(2) y
O17 H17B O7 7_556 0.71(3) 2.10(3) 2.8052(19) 174(3) y
O18 H18A O23 6_556 0.74(3) 1.99(3) 2.729(2) 176(3) y
O18 H18B O22 4_546 0.69(3) 2.11(3) 2.800(2) 177(3) y
O19 H19A O2 6_566 0.73(3) 2.26(3) 2.8600(19) 141(3) y
O19 H19A O1 6_556 0.73(3) 2.52(3) 3.037(2) 130(2) y
O19 H19B O24 5_566 0.72(3) 2.11(3) 2.822(2) 170(3) y
O20 H20A O6 . 0.68(3) 2.05(3) 2.725(2) 176(3) y
O20 H20B O10 6_566 0.72(3) 1.97(3) 2.686(2) 171(3) y
O21 H21A O17 1_565 0.72(3) 2.29(4) 3.007(2) 176(4) y
O21 H21B O2 . 0.80(3) 2.34(3) 3.052(2) 149(3) y
O22 H22A O23 6_566 0.69(3) 2.09(3) 2.784(2) 174(3) y
O22 H22B O10 7_566 0.77(3) 2.30(3) 2.950(2) 142(3) y
O23 H23A O8 . 0.69(3) 2.11(3) 2.756(2) 154(3) y
O23 H23B O4 7_556 0.82(3) 2.19(3) 2.900(2) 146(3) y
O24 H24A O13 . 0.74(3) 1.95(3) 2.685(2) 172(3) y
O24 H24B O5 6_566 0.67(3) 2.17(3) 2.827(2) 167(3) y
